data_7244802
loop_
_publ_author_name
'Qin, Shu-Qin'
'Gan, Qian-Ying'
'Xu, Wei'
'Jiang, Ren-Wang'

_publ_section_title
;
 Hybrid interaction network of guanidinium-biphenyldisulfonic acid for the
 structure determination of liquid molecules
;
_journal_name_full CrystEngComm
_journal_paper_doi 10.1039/D2CE00228K
_journal_year 2022
_chemical_formula_moiety 'C12 H8 O6 S2, 3(C10 H12 O), 2(C H6 N3)'
_chemical_formula_sum 'C44 H56 N6 O9 S2'
_chemical_formula_weight 877.06
_space_group_crystal_system monoclinic
_space_group_IT_number 14
_space_group_name_Hall '-P 2yn'
_space_group_name_H-M_alt 'P 1 21/n 1'
_atom_sites_solution_hydrogens geom
_audit_creation_date 2021-12-06
_audit_creation_method
;
Olex2 1.3-alpha
(compiled 2020.11.12 svn.r5f609507 for OlexSys, GUI svn.r6408)
;
_audit_update_record
;
2022-02-17 deposited with the CCDC.	2022-04-14 downloaded from the CCDC.
;
_cell_angle_alpha 90
_cell_angle_beta 94.659(7)
_cell_angle_gamma 90
_cell_formula_units_Z 2
_cell_length_a 7.6608(5)
_cell_length_b 10.9150(7)
_cell_length_c 27.573(2)
_cell_measurement_reflns_used 3315
_cell_measurement_temperature 100.0(2)
_cell_measurement_theta_max 29.0820
_cell_measurement_theta_min 2.8310
_cell_volume 2298.0(3)
_computing_cell_refinement 'CrysAlisPro 1.171.38.43f (Rigaku OD, 2015)'
_computing_data_collection 'CrysAlisPro 1.171.38.43f (Rigaku OD, 2015)'
_computing_data_reduction 'CrysAlisPro 1.171.38.43f (Rigaku OD, 2015)'
_computing_molecular_graphics 'Olex2 1.3-alpha (Dolomanov et al., 2009)'
_computing_publication_material 'Olex2 1.3-alpha (Dolomanov et al., 2009)'
_computing_structure_refinement 'SHELXL 2018/3 (Sheldrick, 2015)'
_computing_structure_solution 'SHELXT 2014/5 (Sheldrick, 2014)'
_diffrn_ambient_environment N~2~
_diffrn_ambient_temperature 100.0(2)
_diffrn_detector 'CCD plate'
_diffrn_detector_area_resol_mean 5.2684
_diffrn_detector_type AtlasS2
_diffrn_measured_fraction_theta_full 0.999
_diffrn_measured_fraction_theta_max 0.999
_diffrn_measurement_details
;
List of Runs (angles in degrees, time in seconds):

  # Type    Start    End  Width  t~exp~   \w     \q     \k     \f   Frames
#--------------------------------------------------------------------------
  1  \w     -6.00  82.00   1.00    5.00    --   11.74  37.00  60.00   88
  2  \w    -50.00  40.00   1.00    5.00    --   11.74 -57.00-120.00   90
;
_diffrn_measurement_device 'four-circle diffractometer'
_diffrn_measurement_device_type 'SuperNova, Dual, Cu at zero, AtlasS2'
_diffrn_measurement_method '\w scans'
_diffrn_orient_matrix_type 'CrysAlisPro convention (1999,Acta A55,543-557)'
_diffrn_orient_matrix_UB_11 0.0325803000
_diffrn_orient_matrix_UB_12 -0.0602927000
_diffrn_orient_matrix_UB_13 -0.0024481000
_diffrn_orient_matrix_UB_21 0.0061518000
_diffrn_orient_matrix_UB_22 0.0101396000
_diffrn_orient_matrix_UB_23 -0.0252197000
_diffrn_orient_matrix_UB_31 0.0868251000
_diffrn_orient_matrix_UB_32 0.0218512000
_diffrn_orient_matrix_UB_33 0.0049701000
_diffrn_radiation_monochromator mirror
_diffrn_radiation_probe x-ray
_diffrn_radiation_type 'Mo K\a'
_diffrn_radiation_wavelength 0.71073
_diffrn_reflns_av_R_equivalents 0.0471
_diffrn_reflns_av_unetI/netI 0.0623
_diffrn_reflns_Laue_measured_fraction_full 0.999
_diffrn_reflns_Laue_measured_fraction_max 0.999
_diffrn_reflns_limit_h_max 7
_diffrn_reflns_limit_h_min -9
_diffrn_reflns_limit_k_max 12
_diffrn_reflns_limit_k_min -10
_diffrn_reflns_limit_l_max 32
_diffrn_reflns_limit_l_min -24
_diffrn_reflns_number 9072
_diffrn_reflns_point_group_measured_fraction_full 0.999
_diffrn_reflns_point_group_measured_fraction_max 0.999
_diffrn_reflns_theta_full 25.000
_diffrn_reflns_theta_max 25.000
_diffrn_reflns_theta_min 2.383
_diffrn_source 'micro-focus sealed X-ray tube'
_diffrn_source_type 'SuperNova (Mo) X-ray Source'
_exptl_absorpt_coefficient_mu 0.175
_exptl_absorpt_correction_T_max 1.00000
_exptl_absorpt_correction_T_min 0.44803
_exptl_absorpt_correction_type multi-scan
_exptl_absorpt_process_details
;
CrysAlisPro 1.171.38.43f (Rigaku Oxford Diffraction, 2015)
Empirical absorption correction using spherical harmonics,
 implemented in SCALE3 ABSPACK scaling algorithm.
;
_exptl_crystal_colour colourless
_exptl_crystal_colour_primary colourless
_exptl_crystal_density_diffrn 1.268
_exptl_crystal_description block
_exptl_crystal_F_000 932
_exptl_crystal_size_max 0.13
_exptl_crystal_size_mid 0.11
_exptl_crystal_size_min 0.09
_refine_diff_density_max 0.323
_refine_diff_density_min -0.303
_refine_diff_density_rms 0.074
_refine_ls_extinction_method none
_refine_ls_goodness_of_fit_ref 1.189
_refine_ls_hydrogen_treatment constr
_refine_ls_matrix_type full
_refine_ls_number_parameters 329
_refine_ls_number_reflns 4031
_refine_ls_number_restraints 92
_refine_ls_restrained_S_all 1.179
_refine_ls_R_factor_all 0.0890
_refine_ls_R_factor_gt 0.0777
_refine_ls_shift/su_max 0.001
_refine_ls_shift/su_mean 0.000
_refine_ls_structure_factor_coef Fsqd
_refine_ls_weighting_details 'w=1/[\s^2^(Fo^2^)+(0.0301P)^2^+6.4266P] where P=(Fo^2^+2Fc^2^)/3'
_refine_ls_weighting_scheme calc
_refine_ls_wR_factor_gt 0.1770
_refine_ls_wR_factor_ref 0.1823
_reflns_Friedel_coverage 0.000
_reflns_number_gt 3409
_reflns_number_total 4031
_reflns_threshold_expression 'I > 2\s(I)'
_cod_data_source_file d2ce00228k3.cif
_cod_data_source_block c1b+i
_cod_database_code 7244802
_shelx_shelxl_version_number 2018/3
_shelx_space_group_comment
;
The symmetry employed for this shelxl refinement is uniquely defined
by the following loop, which should always be used as a source of
symmetry information in preference to the above space-group names.
They are only intended as comments.
;
_shelx_estimated_absorpt_t_max 0.984
_shelx_estimated_absorpt_t_min 0.978
_reflns_odcompleteness_completeness 99.86
_reflns_odcompleteness_iscentric 1
_reflns_odcompleteness_theta 26.32
_olex2_refinement_description
;
1. Fixed Uiso
 At 1.2 times of:
  All C(H) groups, All N(H,H) groups
 At 1.5 times of:
  All C(H,H,H) groups
2. Restrained distances
 C4B-C8B
 1.5 with sigma of 0.02
 O1B-C7B
 1.45 with sigma of 0.02
 C8B-C9B
 1.33 with sigma of 0.02
 C9B-C10B
 1.52 with sigma of 0.02
 C1B-O1B
 1.48 with sigma of 0.02
 C5B-C4B \\sim C5B-C6B \\sim C6B-C1B \\sim C2B-C1B \\sim C2B-C3B \\sim C4B-C3B
 with sigma of 0.02
3. Rigid body (RIGU) restrains
 O1B, C1B, C2B, C3B, C4B, C5B, C6B, C7B, C8B, C9B, C10B
 with sigma for 1-2 distances of 0.001 and sigma for 1-3 distances of 0.001
4. Others
 Fixed Sof: O1B(0.5) C1B(0.5) C2B(0.5) H2B(0.5) C3B(0.5) H3B(0.5) C4B(0.5)
 C5B(0.5) H5B(0.5) C6B(0.5) H6B(0.5) C7B(0.5) H7BA(0.5) H7BB(0.5) H7BC(0.5)
 C8B(0.5) H8B(0.5) C9B(0.5) H9B(0.5) C10B(0.5) H10D(0.5) H10E(0.5) H10F(0.5)
5.a Aromatic/amide H refined with riding coordinates:
 C2(H2), C3(H3), C5(H5), C6(H6), C2A(H2A), C3A(H3A), C5A(H5A), C6A(H6A),
 C8A(H8A), C9A(H9A), C2B(H2B), C3B(H3B), C5B(H5B), C6B(H6B), C8B(H8B), C9B(H9B)
5.b X=CH2 refined with riding coordinates:
 N1(H1A,H1B), N2(H2C,H2D), N3(H3C,H3D)
5.c Idealised Me refined as rotating group:
 C7A(H7AA,H7AB,H7AC), C10A(H10A,H10B,H10C), C7B(H7BA,H7BB,H7BC), C10B(H10D,
 H10E,H10F)
;
_olex2_submission_special_instructions 'No special instructions were received'
_oxdiff_exptl_absorpt_empirical_details
;
Empirical correction (ABSPACK) includes:
- Absorption correction using spherical harmonics
- Frame scaling
;
_oxdiff_exptl_absorpt_empirical_full_max 1.726
_oxdiff_exptl_absorpt_empirical_full_min 0.473

loop_
_space_group_symop_operation_xyz
'x, y, z'
'-x+1/2, y+1/2, -z+1/2'
'-x, -y, -z'
'x-1/2, -y-1/2, z-1/2'

loop_
_atom_site_label
_atom_site_type_symbol
_atom_site_fract_x
_atom_site_fract_y
_atom_site_fract_z
_atom_site_U_iso_or_equiv
_atom_site_adp_type
_atom_site_occupancy
_atom_site_site_symmetry_order
_atom_site_calc_flag
_atom_site_refinement_flags_posn
_atom_site_refinement_flags_adp
_atom_site_refinement_flags_occupancy
_atom_site_disorder_assembly
_atom_site_disorder_group
S1 S 0.01830(12) -0.00701(9) 0.30806(3) 0.0212(3) Uani 1 1 d . . . . .
O1 O 0.1758(3) -0.0748(2) 0.29738(9) 0.0245(6) Uani 1 1 d . . . . .
O2 O 0.0171(4) 0.1187(3) 0.29048(10) 0.0282(7) Uani 1 1 d . . . . .
O3 O -0.1419(3) -0.0729(2) 0.29058(9) 0.0237(6) Uani 1 1 d . . . . .
O1A O 0.5921(4) 0.2989(3) 0.35140(11) 0.0404(8) Uani 1 1 d . . . . .
O1B O 0.0981(9) 0.5354(7) 0.3663(2) 0.0372(16) Uani 0.5 1 d D . P A -1
C1 C 0.0193(5) -0.0014(4) 0.37197(13) 0.0214(8) Uani 1 1 d . . . . .
C2 C -0.0671(7) 0.0913(4) 0.39419(16) 0.0441(13) Uani 1 1 d . . . . .
H2 H -0.120547 0.153736 0.375439 0.053 Uiso 1 1 calc R U . . .
C3 C -0.0748(7) 0.0921(4) 0.44380(16) 0.0459(14) Uani 1 1 d . . . . .
H3 H -0.132932 0.155719 0.458152 0.055 Uiso 1 1 calc R U . . .
C4 C 0.0028(5) -0.0007(4) 0.47320(13) 0.0226(8) Uani 1 1 d . . . . .
C5 C 0.0885(6) -0.0930(4) 0.44970(15) 0.0331(10) Uani 1 1 d . . . . .
H5 H 0.142237 -0.156096 0.468045 0.040 Uiso 1 1 calc R U . . .
C6 C 0.0958(6) -0.0934(4) 0.40026(15) 0.0332(10) Uani 1 1 d . . . . .
H6 H 0.153330 -0.156804 0.385626 0.040 Uiso 1 1 calc R U . . .
C7 C 0.5050(5) 0.1327(4) 0.25956(13) 0.0213(8) Uani 1 1 d . . . . .
C1A C 0.5616(6) 0.2817(4) 0.39936(16) 0.0318(10) Uani 1 1 d . . . . .
C2A C 0.4708(6) 0.1766(4) 0.41018(18) 0.0401(11) Uani 1 1 d . . . . .
H2A H 0.434193 0.122318 0.385426 0.048 Uiso 1 1 calc R U . . .
C3A C 0.4346(6) 0.1522(4) 0.45707(18) 0.0376(11) Uani 1 1 d . . . . .
H3A H 0.372849 0.081411 0.463460 0.045 Uiso 1 1 calc R U . . .
C4A C 0.4879(6) 0.2304(4) 0.49555(17) 0.0313(10) Uani 1 1 d . . . . .
C5A C 0.5793(5) 0.3344(4) 0.48460(15) 0.0276(9) Uani 1 1 d . . . . .
H5A H 0.616618 0.388036 0.509508 0.033 Uiso 1 1 calc R U . . .
C6A C 0.6174(5) 0.3611(4) 0.43686(15) 0.0289(9) Uani 1 1 d . . . . .
H6A H 0.679695 0.431545 0.430330 0.035 Uiso 1 1 calc R U . . .
C7A C 0.6866(7) 0.4047(5) 0.34006(17) 0.0496(14) Uani 1 1 d . . . . .
H7AA H 0.702080 0.405719 0.305864 0.074 Uiso 1 1 calc R U . . .
H7AB H 0.799100 0.404020 0.358155 0.074 Uiso 1 1 calc R U . . .
H7AC H 0.622956 0.476384 0.348462 0.074 Uiso 1 1 calc R U . . .
C8A C 0.4454(6) 0.2003(4) 0.54527(17) 0.0350(11) Uani 1 1 d . . . . .
H8A H 0.388380 0.126050 0.548841 0.042 Uiso 1 1 calc R U . . .
C9A C 0.4771(6) 0.2642(5) 0.58495(17) 0.0411(12) Uani 1 1 d . . . . .
H9A H 0.533217 0.339077 0.582100 0.049 Uiso 1 1 calc R U . . .
C10A C 0.4313(7) 0.2278(5) 0.63471(18) 0.0535(15) Uani 1 1 d . . . . .
H10A H 0.385943 0.145784 0.633750 0.080 Uiso 1 1 calc R U . . .
H10B H 0.344397 0.282843 0.645322 0.080 Uiso 1 1 calc R U . . .
H10C H 0.534280 0.231471 0.656963 0.080 Uiso 1 1 calc R U . . .
C1B C 0.0679(14) 0.5144(9) 0.4151(3) 0.0302(18) Uani 0.5 1 d D . P A -1
C2B C -0.0338(11) 0.6021(8) 0.4355(3) 0.0329(16) Uani 0.5 1 d D . P A -1
H2B H -0.077554 0.668482 0.417171 0.040 Uiso 0.5 1 calc R U P A -1
C3B C -0.0697(12) 0.5896(8) 0.4840(3) 0.0324(17) Uani 0.5 1 d D . P A -1
H3B H -0.134699 0.649863 0.498158 0.039 Uiso 0.5 1 calc R U P A -1
C4B C -0.0104(13) 0.4892(9) 0.5117(3) 0.0332(16) Uani 0.5 1 d D . P A -1
C5B C 0.0896(12) 0.4031(8) 0.4900(3) 0.0332(18) Uani 0.5 1 d D . P A -1
H5B H 0.130811 0.335681 0.508143 0.040 Uiso 0.5 1 calc R U P A -1
C6B C 0.1309(11) 0.4136(8) 0.4420(3) 0.0336(17) Uani 0.5 1 d D . P A -1
H6B H 0.199133 0.354639 0.428196 0.040 Uiso 0.5 1 calc R U P A -1
C7B C 0.197(2) 0.4414(14) 0.3435(4) 0.053(4) Uani 0.5 1 d D . P A -1
H7BA H 0.214373 0.465293 0.310669 0.079 Uiso 0.5 1 calc R U P A -1
H7BB H 0.134169 0.365385 0.343139 0.079 Uiso 0.5 1 calc R U P A -1
H7BC H 0.309077 0.431306 0.361424 0.079 Uiso 0.5 1 calc R U P A -1
C8B C -0.0476(14) 0.4719(11) 0.5636(4) 0.040(2) Uani 0.5 1 d D . P A -1
H8B H 0.000494 0.402708 0.579194 0.048 Uiso 0.5 1 calc R U P A -1
C9B C -0.1400(14) 0.5433(12) 0.5895(4) 0.049(2) Uani 0.5 1 d D . P A -1
H9B H -0.188848 0.613548 0.574972 0.059 Uiso 0.5 1 calc R U P A -1
C10B C -0.172(2) 0.5175(16) 0.6421(4) 0.060(4) Uani 0.5 1 d D . P A -1
H10D H -0.295016 0.506635 0.644802 0.090 Uiso 0.5 1 calc R U P A -1
H10E H -0.130270 0.585269 0.662022 0.090 Uiso 0.5 1 calc R U P A -1
H10F H -0.110445 0.444448 0.652729 0.090 Uiso 0.5 1 calc R U P A -1
N1 N 0.5118(4) 0.0274(3) 0.28393(12) 0.0288(8) Uani 1 1 d . . . . .
H1A H 0.417426 -0.004218 0.293348 0.035 Uiso 1 1 calc R U . . .
H1B H 0.610534 -0.009013 0.290275 0.035 Uiso 1 1 calc R U . . .
N2 N 0.6508(4) 0.1790(3) 0.24400(12) 0.0268(8) Uani 1 1 d . . . . .
H2C H 0.646799 0.245874 0.227462 0.032 Uiso 1 1 calc R U . . .
H2D H 0.749092 0.142103 0.250472 0.032 Uiso 1 1 calc R U . . .
N3 N 0.3530(4) 0.1888(3) 0.24978(12) 0.0260(8) Uani 1 1 d . . . . .
H3C H 0.348182 0.255737 0.233253 0.031 Uiso 1 1 calc R U . . .
H3D H 0.259030 0.158395 0.259949 0.031 Uiso 1 1 calc R U . . .

loop_
_atom_site_aniso_label
_atom_site_aniso_U_11
_atom_site_aniso_U_22
_atom_site_aniso_U_33
_atom_site_aniso_U_23
_atom_site_aniso_U_13
_atom_site_aniso_U_12
S1 0.0170(5) 0.0239(5) 0.0231(5) -0.0016(4) 0.0036(4) 0.0004(4)
O1 0.0173(14) 0.0283(15) 0.0282(14) -0.0055(12) 0.0033(11) 0.0006(12)
O2 0.0314(16) 0.0250(15) 0.0287(15) 0.0018(12) 0.0046(12) 0.0006(13)
O3 0.0159(13) 0.0294(15) 0.0256(14) -0.0057(12) 0.0009(11) -0.0010(12)
O1A 0.046(2) 0.0442(19) 0.0305(16) -0.0038(14) 0.0025(14) -0.0065(16)
O1B 0.032(4) 0.043(4) 0.036(3) 0.007(2) -0.001(2) 0.012(3)
C1 0.0169(18) 0.0227(19) 0.0247(19) -0.0033(16) 0.0015(15) -0.0021(17)
C2 0.064(3) 0.040(3) 0.029(2) 0.007(2) 0.010(2) 0.029(3)
C3 0.070(4) 0.039(3) 0.030(2) 0.003(2) 0.012(2) 0.037(3)
C4 0.0142(18) 0.024(2) 0.029(2) -0.0055(17) -0.0009(15) 0.0037(17)
C5 0.046(3) 0.026(2) 0.026(2) -0.0013(17) -0.0017(19) 0.013(2)
C6 0.045(3) 0.024(2) 0.031(2) -0.0054(18) 0.003(2) 0.015(2)
C7 0.021(2) 0.025(2) 0.0176(18) 0.0002(15) 0.0008(15) 0.0000(17)
C1A 0.027(2) 0.033(2) 0.035(2) -0.0013(19) 0.0002(19) 0.000(2)
C2A 0.042(3) 0.033(3) 0.046(3) -0.011(2) 0.005(2) -0.009(2)
C3A 0.029(2) 0.028(2) 0.057(3) -0.003(2) 0.009(2) -0.005(2)
C4A 0.021(2) 0.029(2) 0.043(2) 0.0058(19) 0.0038(18) 0.0066(19)
C5A 0.022(2) 0.029(2) 0.032(2) 0.0003(18) -0.0014(17) -0.0006(18)
C6A 0.026(2) 0.028(2) 0.032(2) 0.0005(18) 0.0007(18) -0.0023(19)
C7A 0.067(4) 0.052(3) 0.029(2) 0.000(2) 0.005(2) -0.012(3)
C8A 0.025(2) 0.033(2) 0.048(3) 0.013(2) 0.009(2) 0.005(2)
C9A 0.042(3) 0.043(3) 0.040(3) 0.015(2) 0.016(2) 0.009(2)
C10A 0.061(4) 0.061(4) 0.041(3) 0.020(3) 0.021(3) 0.010(3)
C1B 0.026(4) 0.028(3) 0.035(3) 0.001(3) -0.004(3) 0.001(3)
C2B 0.027(4) 0.028(4) 0.043(3) -0.004(3) -0.003(3) -0.002(3)
C3B 0.024(4) 0.030(4) 0.043(3) -0.006(3) -0.003(3) -0.001(3)
C4B 0.020(4) 0.035(3) 0.043(3) -0.002(3) -0.006(3) -0.004(3)
C5B 0.025(4) 0.032(4) 0.041(3) 0.008(3) -0.002(3) 0.001(3)
C6B 0.024(4) 0.035(4) 0.041(3) 0.007(3) -0.002(3) 0.003(3)
C7B 0.056(8) 0.065(6) 0.037(5) 0.009(5) 0.003(6) 0.035(6)
C8B 0.027(5) 0.049(6) 0.042(3) -0.004(3) -0.005(4) -0.006(4)
C9B 0.041(6) 0.061(6) 0.045(4) 0.000(4) 0.001(4) 0.009(5)
C10B 0.047(10) 0.088(14) 0.046(5) 0.006(6) 0.004(5) 0.012(9)
N1 0.0196(17) 0.0293(19) 0.038(2) 0.0103(15) 0.0045(15) 0.0001(15)
N2 0.0215(18) 0.0281(18) 0.0312(18) 0.0098(15) 0.0048(14) 0.0012(15)
N3 0.0199(17) 0.0263(18) 0.0318(18) 0.0077(15) 0.0014(14) 0.0032(15)

loop_
_atom_type_symbol
_atom_type_description
_atom_type_scat_dispersion_real
_atom_type_scat_dispersion_imag
_atom_type_scat_source
C C 0.0033 0.0016 'International Tables Vol C Tables 4.2.6.8 and 6.1.1.4'
H H 0.0000 0.0000 'International Tables Vol C Tables 4.2.6.8 and 6.1.1.4'
N N 0.0061 0.0033 'International Tables Vol C Tables 4.2.6.8 and 6.1.1.4'
O O 0.0106 0.0060 'International Tables Vol C Tables 4.2.6.8 and 6.1.1.4'
S S 0.1246 0.1234 'International Tables Vol C Tables 4.2.6.8 and 6.1.1.4'

loop_
_geom_angle_atom_site_label_1
_geom_angle_atom_site_label_2
_geom_angle_atom_site_label_3
_geom_angle
_geom_angle_site_symmetry_1
_geom_angle_site_symmetry_3
_geom_angle_publ_flag
O1 S1 O3 111.48(16) . . ?
O1 S1 C1 106.37(17) . . ?
O2 S1 O1 113.10(16) . . ?
O2 S1 O3 111.70(17) . . ?
O2 S1 C1 107.43(17) . . ?
O3 S1 C1 106.29(16) . . ?
C1A O1A C7A 117.1(3) . . ?
C1B O1B C7B 115.8(8) . . ?
C2 C1 S1 120.4(3) . . ?
C6 C1 S1 120.6(3) . . ?
C6 C1 C2 118.8(4) . . ?
C1 C2 H2 119.7 . . ?
C3 C2 C1 120.5(4) . . ?
C3 C2 H2 119.7 . . ?
C2 C3 H3 119.3 . . ?
C2 C3 C4 121.4(4) . . ?
C4 C3 H3 119.3 . . ?
C3 C4 C4 121.7(4) . 3_556 ?
C5 C4 C3 116.7(4) . . ?
C5 C4 C4 121.6(4) . 3_556 ?
C4 C5 H5 119.2 . . ?
C6 C5 C4 121.6(4) . . ?
C6 C5 H5 119.2 . . ?
C1 C6 H6 119.6 . . ?
C5 C6 C1 120.9(4) . . ?
C5 C6 H6 119.6 . . ?
N2 C7 N1 119.5(4) . . ?
N3 C7 N1 120.0(4) . . ?
N3 C7 N2 120.4(3) . . ?
O1A C1A C2A 116.6(4) . . ?
O1A C1A C6A 124.4(4) . . ?
C2A C1A C6A 119.0(4) . . ?
C1A C2A H2A 119.7 . . ?
C3A C2A C1A 120.5(4) . . ?
C3A C2A H2A 119.7 . . ?
C2A C3A H3A 119.0 . . ?
C2A C3A C4A 121.9(4) . . ?
C4A C3A H3A 119.0 . . ?
C3A C4A C8A 119.9(4) . . ?
C5A C4A C3A 117.3(4) . . ?
C5A C4A C8A 122.8(4) . . ?
C4A C5A H5A 119.2 . . ?
C4A C5A C6A 121.7(4) . . ?
C6A C5A H5A 119.2 . . ?
C1A C6A C5A 119.6(4) . . ?
C1A C6A H6A 120.2 . . ?
C5A C6A H6A 120.2 . . ?
O1A C7A H7AA 109.5 . . ?
O1A C7A H7AB 109.5 . . ?
O1A C7A H7AC 109.5 . . ?
H7AA C7A H7AB 109.5 . . ?
H7AA C7A H7AC 109.5 . . ?
H7AB C7A H7AC 109.5 . . ?
C4A C8A H8A 115.7 . . ?
C9A C8A C4A 128.5(4) . . ?
C9A C8A H8A 115.7 . . ?
C8A C9A H9A 117.1 . . ?
C8A C9A C10A 125.9(5) . . ?
C10A C9A H9A 117.1 . . ?
C9A C10A H10A 109.5 . . ?
C9A C10A H10B 109.5 . . ?
C9A C10A H10C 109.5 . . ?
H10A C10A H10B 109.5 . . ?
H10A C10A H10C 109.5 . . ?
H10B C10A H10C 109.5 . . ?
C2B C1B O1B 114.8(7) . . ?
C2B C1B C6B 120.8(9) . . ?
C6B C1B O1B 124.3(9) . . ?
C1B C2B H2B 120.5 . . ?
C1B C2B C3B 119.0(9) . . ?
C3B C2B H2B 120.5 . . ?
C2B C3B H3B 119.2 . . ?
C4B C3B C2B 121.5(9) . . ?
C4B C3B H3B 119.2 . . ?
C3B C4B C8B 123.1(9) . . ?
C5B C4B C3B 117.9(7) . . ?
C5B C4B C8B 119.0(8) . . ?
C4B C5B H5B 118.9 . . ?
C4B C5B C6B 122.2(8) . . ?
C6B C5B H5B 118.9 . . ?
C1B C6B C5B 118.5(8) . . ?
C1B C6B H6B 120.7 . . ?
C5B C6B H6B 120.7 . . ?
O1B C7B H7BA 109.5 . . ?
O1B C7B H7BB 109.5 . . ?
O1B C7B H7BC 109.5 . . ?
H7BA C7B H7BB 109.5 . . ?
H7BA C7B H7BC 109.5 . . ?
H7BB C7B H7BC 109.5 . . ?
C4B C8B H8B 116.4 . . ?
C9B C8B C4B 127.1(10) . . ?
C9B C8B H8B 116.4 . . ?
C8B C9B H9B 118.3 . . ?
C8B C9B C10B 123.4(12) . . ?
C10B C9B H9B 118.3 . . ?
C9B C10B H10D 109.5 . . ?
C9B C10B H10E 109.5 . . ?
C9B C10B H10F 109.5 . . ?
H10D C10B H10E 109.5 . . ?
H10D C10B H10F 109.5 . . ?
H10E C10B H10F 109.5 . . ?
C7 N1 H1A 120.0 . . ?
C7 N1 H1B 120.0 . . ?
H1A N1 H1B 120.0 . . ?
C7 N2 H2C 120.0 . . ?
C7 N2 H2D 120.0 . . ?
H2C N2 H2D 120.0 . . ?
C7 N3 H3C 120.0 . . ?
C7 N3 H3D 120.0 . . ?
H3C N3 H3D 120.0 . . ?

loop_
_geom_bond_atom_site_label_1
_geom_bond_atom_site_label_2
_geom_bond_distance
_geom_bond_site_symmetry_2
_geom_bond_publ_flag
S1 O1 1.465(3) . ?
S1 O2 1.455(3) . ?
S1 O3 1.470(3) . ?
S1 C1 1.763(4) . ?
O1A C1A 1.374(5) . ?
O1A C7A 1.411(6) . ?
O1B C1B 1.401(10) . ?
O1B C7B 1.451(11) . ?
C1 C2 1.379(6) . ?
C1 C6 1.374(6) . ?
C2 H2 0.9300 . ?
C2 C3 1.374(6) . ?
C3 H3 0.9300 . ?
C3 C4 1.400(6) . ?
C4 C4 1.482(7) 3_556 ?
C4 C5 1.392(6) . ?
C5 H5 0.9300 . ?
C5 C6 1.369(6) . ?
C6 H6 0.9300 . ?
C7 N1 1.330(5) . ?
C7 N2 1.329(5) . ?
C7 N3 1.324(5) . ?
C1A C2A 1.387(6) . ?
C1A C6A 1.390(6) . ?
C2A H2A 0.9300 . ?
C2A C3A 1.370(7) . ?
C3A H3A 0.9300 . ?
C3A C4A 1.397(6) . ?
C4A C5A 1.380(6) . ?
C4A C8A 1.472(6) . ?
C5A H5A 0.9300 . ?
C5A C6A 1.402(6) . ?
C6A H6A 0.9300 . ?
C7A H7AA 0.9600 . ?
C7A H7AB 0.9600 . ?
C7A H7AC 0.9600 . ?
C8A H8A 0.9300 . ?
C8A C9A 1.303(7) . ?
C9A H9A 0.9300 . ?
C9A C10A 1.497(6) . ?
C10A H10A 0.9600 . ?
C10A H10B 0.9600 . ?
C10A H10C 0.9600 . ?
C1B C2B 1.383(11) . ?
C1B C6B 1.391(10) . ?
C2B H2B 0.9300 . ?
C2B C3B 1.393(10) . ?
C3B H3B 0.9300 . ?
C3B C4B 1.391(10) . ?
C4B C5B 1.379(10) . ?
C4B C8B 1.495(11) . ?
C5B H5B 0.9300 . ?
C5B C6B 1.391(10) . ?
C6B H6B 0.9300 . ?
C7B H7BA 0.9600 . ?
C7B H7BB 0.9600 . ?
C7B H7BC 0.9600 . ?
C8B H8B 0.9300 . ?
C8B C9B 1.303(12) . ?
C9B H9B 0.9300 . ?
C9B C10B 1.516(13) . ?
C10B H10D 0.9600 . ?
C10B H10E 0.9600 . ?
C10B H10F 0.9600 . ?
N1 H1A 0.8600 . ?
N1 H1B 0.8600 . ?
N2 H2C 0.8600 . ?
N2 H2D 0.8600 . ?
N3 H3C 0.8600 . ?
N3 H3D 0.8600 . ?

loop_
_geom_torsion_atom_site_label_1
_geom_torsion_atom_site_label_2
_geom_torsion_atom_site_label_3
_geom_torsion_atom_site_label_4
_geom_torsion
_geom_torsion_site_symmetry_1
_geom_torsion_site_symmetry_2
_geom_torsion_site_symmetry_3
_geom_torsion_site_symmetry_4
_geom_torsion_publ_flag
S1 C1 C2 C3 176.3(4) . . . . ?
S1 C1 C6 C5 -176.3(4) . . . . ?
O1 S1 C1 C2 154.9(4) . . . . ?
O1 S1 C1 C6 -29.5(4) . . . . ?
O2 S1 C1 C2 33.5(4) . . . . ?
O2 S1 C1 C6 -150.9(3) . . . . ?
O3 S1 C1 C2 -86.2(4) . . . . ?
O3 S1 C1 C6 89.4(4) . . . . ?
O1A C1A C2A C3A -180.0(4) . . . . ?
O1A C1A C6A C5A -179.9(4) . . . . ?
O1B C1B C2B C3B -179.4(8) . . . . ?
O1B C1B C6B C5B -179.3(9) . . . . ?
C1 C2 C3 C4 -0.5(9) . . . . ?
C2 C1 C6 C5 -0.7(7) . . . . ?
C2 C3 C4 C4 179.1(5) . . . 3_556 ?
C2 C3 C4 C5 0.3(8) . . . . ?
C3 C4 C5 C6 -0.3(7) . . . . ?
C4 C4 C5 C6 -179.1(5) 3_556 . . . ?
C4 C5 C6 C1 0.5(7) . . . . ?
C6 C1 C2 C3 0.7(8) . . . . ?
C1A C2A C3A C4A -0.4(7) . . . . ?
C2A C1A C6A C5A -0.7(6) . . . . ?
C2A C3A C4A C5A 0.0(7) . . . . ?
C2A C3A C4A C8A 179.8(4) . . . . ?
C3A C4A C5A C6A 0.1(6) . . . . ?
C3A C4A C8A C9A -176.7(5) . . . . ?
C4A C5A C6A C1A 0.3(6) . . . . ?
C4A C8A C9A C10A -179.5(5) . . . . ?
C5A C4A C8A C9A 3.1(7) . . . . ?
C6A C1A C2A C3A 0.8(7) . . . . ?
C7A O1A C1A C2A -179.1(4) . . . . ?
C7A O1A C1A C6A 0.0(7) . . . . ?
C8A C4A C5A C6A -179.7(4) . . . . ?
C1B C2B C3B C4B -2.1(15) . . . . ?
C2B C1B C6B C5B -0.1(14) . . . . ?
C2B C3B C4B C5B 1.7(16) . . . . ?
C2B C3B C4B C8B -179.4(10) . . . . ?
C3B C4B C5B C6B -0.4(17) . . . . ?
C3B C4B C8B C9B 1.6(19) . . . . ?
C4B C5B C6B C1B -0.4(15) . . . . ?
C4B C8B C9B C10B 179.5(12) . . . . ?
C5B C4B C8B C9B -179.5(11) . . . . ?
C6B C1B C2B C3B 1.3(14) . . . . ?
C7B O1B C1B C2B -177.1(11) . . . . ?
C7B O1B C1B C6B 2.1(16) . . . . ?
C8B C4B C5B C6B -179.4(9) . . . . ?
